data_7016142
loop_
_publ_author_name
'Schrick, Aaron C.'
'Rheingold, Arnold L.'
'Weinert, Charles S.'

_publ_section_title
;
 A divalent germanium complex of calix[5]arene.
;
_journal_issue 25
_journal_name_full 'Dalton transactions (Cambridge, England : 2003)'
_journal_page_first 6629
_journal_page_last 6631
_journal_paper_doi 10.1039/c1dt10347d
_journal_volume 40
_journal_year 2011
_chemical_formula_sum 'C110 H120 Ge2 O10 Si4'
_chemical_formula_weight 1859.60
_chemical_name_systematic
;
?
;
_space_group_IT_number 2
_symmetry_cell_setting triclinic
_symmetry_space_group_name_Hall '-P 1'
_symmetry_space_group_name_H-M 'P -1'
_atom_sites_solution_hydrogens geom
_atom_sites_solution_primary direct
_atom_sites_solution_secondary difmap
_audit_creation_method SHELXL-97
_cell_angle_alpha 96.451(5)
_cell_angle_beta 117.150(3)
_cell_angle_gamma 99.266(5)
_cell_formula_units_Z 1
_cell_length_a 13.6884(9)
_cell_length_b 14.1898(18)
_cell_length_c 14.3933(10)
_cell_measurement_reflns_used 7367
_cell_measurement_temperature 100(2)
_cell_measurement_theta_max 65.11
_cell_measurement_theta_min 3.23
_cell_volume 2399.6(4)
_computing_cell_refinement 'Bruker SAINT'
_computing_data_collection 'Bruker APEX2'
_computing_data_reduction 'Bruker SAINT'
_computing_molecular_graphics 'Bruker SHELXTL'
_computing_publication_material 'Bruker SHELXTL'
_computing_structure_refinement 'SHELXL-97 (Sheldrick, 1997)'
_computing_structure_solution 'SHELXS-97 (Sheldrick, 1990)'
_diffrn_ambient_temperature 100(2)
_diffrn_measured_fraction_theta_full 0.973
_diffrn_measured_fraction_theta_max 0.971
_diffrn_measurement_device_type 'Bruker APEX-II CCD'
_diffrn_measurement_method '\f and \w scans'
_diffrn_radiation_monochromator graphite
_diffrn_radiation_source 'fine-focus sealed tube'
_diffrn_radiation_type CuK\a
_diffrn_radiation_wavelength 1.54178
_diffrn_reflns_av_R_equivalents 0.0236
_diffrn_reflns_av_sigmaI/netI 0.0221
_diffrn_reflns_limit_h_max 14
_diffrn_reflns_limit_h_min -16
_diffrn_reflns_limit_k_max 16
_diffrn_reflns_limit_k_min -16
_diffrn_reflns_limit_l_max 16
_diffrn_reflns_limit_l_min -16
_diffrn_reflns_number 27572
_diffrn_reflns_theta_full 65.00
_diffrn_reflns_theta_max 65.16
_diffrn_reflns_theta_min 3.74
_exptl_absorpt_coefficient_mu 1.720
_exptl_absorpt_correction_T_max 0.8468
_exptl_absorpt_correction_T_min 0.6265
_exptl_absorpt_correction_type none
_exptl_absorpt_process_details sadabs
_exptl_crystal_colour colorless
_exptl_crystal_density_diffrn 1.287
_exptl_crystal_density_method 'not measured'
_exptl_crystal_description block
_exptl_crystal_F_000 980
_exptl_crystal_size_max 0.30
_exptl_crystal_size_mid 0.20
_exptl_crystal_size_min 0.10
_refine_diff_density_max 0.359
_refine_diff_density_min -0.366
_refine_diff_density_rms 0.044
_refine_ls_extinction_method none
_refine_ls_goodness_of_fit_ref 1.147
_refine_ls_hydrogen_treatment mixed
_refine_ls_matrix_type full
_refine_ls_number_parameters 568
_refine_ls_number_reflns 7961
_refine_ls_number_restraints 0
_refine_ls_restrained_S_all 1.147
_refine_ls_R_factor_all 0.0307
_refine_ls_R_factor_gt 0.0282
_refine_ls_shift/su_max 0.003
_refine_ls_shift/su_mean 0.000
_refine_ls_structure_factor_coef Fsqd
_refine_ls_weighting_details 'calc w=1/[\s^2^(Fo^2^)+(0.0300P)^2^+1.2000P] where P=(Fo^2^+2Fc^2^)/3'
_refine_ls_weighting_scheme calc
_refine_ls_wR_factor_gt 0.0722
_refine_ls_wR_factor_ref 0.0736
_reflns_number_gt 7406
_reflns_number_total 7961
_reflns_threshold_expression >2sigma(I)
_cod_data_source_file c1dt10347d.txt
_cod_data_source_block wein96
_cod_depositor_comments
;
The following automatic conversions were performed:

'_symmetry_cell_setting' value 'Triclinic' changed to 'triclinic'
according to /home/saulius/struct/CIF-dictionaries/cif_core.dic
dictionary named 'cif_core.dic' version 2.4.1 from 2010-06-29.

Automatic conversion script
Id: cif_fix_values 1715 2011-07-08 13:25:40Z adriana 
;
_cod_original_sg_symbol_H-M P-1
_cod_database_code 7016142

loop_
_symmetry_equiv_pos_as_xyz
'x, y, z'
'-x, -y, -z'

loop_
_atom_site_label
_atom_site_type_symbol
_atom_site_fract_x
_atom_site_fract_y
_atom_site_fract_z
_atom_site_U_iso_or_equiv
_atom_site_adp_type
_atom_site_occupancy
_atom_site_symmetry_multiplicity
_atom_site_calc_flag
_atom_site_refinement_flags
_atom_site_disorder_assembly
_atom_site_disorder_group
Ge1 Ge 0.485331(16) 0.417129(13) 0.406173(15) 0.01711(7) Uani 1 1 d . . .
Si1 Si 0.43970(4) 0.20697(3) 0.73928(4) 0.01936(11) Uani 1 1 d . . .
Si2 Si 0.15522(4) 0.35599(3) 0.00442(4) 0.02008(11) Uani 1 1 d . . .
O1 O 0.40530(9) 0.50609(8) 0.44382(9) 0.0170(2) Uani 1 1 d . . .
O2 O 0.52659(9) 0.51064(8) 0.34467(9) 0.0190(2) Uani 1 1 d . . .
O3 O 0.45082(10) 0.24911(8) 0.64081(9) 0.0189(2) Uani 1 1 d . . .
O4 O 0.26094(10) 0.33301(9) 0.10943(9) 0.0220(3) Uani 1 1 d . . .
O5 O 0.26184(11) 0.19673(9) 0.30562(11) 0.0293(3) Uani 1 1 d . . .
H5A H 0.2442 0.2239 0.2532 0.044 Uiso 1 1 calc R . .
C1 C 0.28888(17) 0.18438(14) 0.70414(17) 0.0307(4) Uani 1 1 d . . .
H1A H 0.2641 0.2454 0.6955 0.046 Uiso 1 1 calc R . .
H1B H 0.2791 0.1602 0.7612 0.046 Uiso 1 1 calc R . .
H1C H 0.2435 0.1356 0.6371 0.046 Uiso 1 1 calc R . .
C2 C 0.49236(17) 0.09411(13) 0.75709(15) 0.0282(4) Uani 1 1 d . . .
H2A H 0.4474 0.0441 0.6910 0.042 Uiso 1 1 calc R . .
H2B H 0.4856 0.0701 0.8156 0.042 Uiso 1 1 calc R . .
H2C H 0.5719 0.1085 0.7740 0.042 Uiso 1 1 calc R . .
C3 C 0.52296(19) 0.30348(14) 0.86321(15) 0.0320(5) Uani 1 1 d . . .
H3A H 0.4940 0.3624 0.8522 0.048 Uiso 1 1 calc R . .
H3B H 0.6026 0.3187 0.8807 0.048 Uiso 1 1 calc R . .
H3C H 0.5162 0.2803 0.9221 0.048 Uiso 1 1 calc R . .
C4 C 0.03023(16) 0.33096(14) 0.02445(16) 0.0294(4) Uani 1 1 d . . .
H4A H 0.0100 0.2615 0.0244 0.044 Uiso 1 1 calc R . .
H4B H -0.0334 0.3478 -0.0335 0.044 Uiso 1 1 calc R . .
H4C H 0.0478 0.3703 0.0930 0.044 Uiso 1 1 calc R . .
C5 C 0.13222(19) 0.27822(14) -0.11956(15) 0.0332(5) Uani 1 1 d . . .
H5B H 0.1135 0.2093 -0.1170 0.050 Uiso 1 1 calc R . .
H5C H 0.2012 0.2922 -0.1258 0.050 Uiso 1 1 calc R . .
H5D H 0.0698 0.2920 -0.1814 0.050 Uiso 1 1 calc R . .
C6 C 0.19130(16) 0.48778(13) 0.00461(14) 0.0259(4) Uani 1 1 d . . .
H6A H 0.2571 0.5021 -0.0066 0.039 Uiso 1 1 calc R . .
H6B H 0.2089 0.5267 0.0734 0.039 Uiso 1 1 calc R . .
H6C H 0.1269 0.5042 -0.0529 0.039 Uiso 1 1 calc R . .
C7 C 0.50187(14) 0.22198(12) 0.58221(13) 0.0182(3) Uani 1 1 d . . .
C8 C 0.44395(15) 0.14215(13) 0.49517(14) 0.0231(4) Uani 1 1 d . . .
C9 C 0.32524(16) 0.08612(15) 0.46346(15) 0.0310(4) Uani 1 1 d . . .
H9A H 0.3298 0.0351 0.5060 0.037 Uiso 1 1 calc R . .
H9B H 0.2846 0.1314 0.4799 0.037 Uiso 1 1 calc R . .
C10 C 0.25969(15) 0.03866(13) 0.34582(14) 0.0229(4) Uani 1 1 d . . .
C11 C 0.23037(15) -0.06213(13) 0.30947(15) 0.0251(4) Uani 1 1 d . . .
H11A H 0.2451 -0.1034 0.3595 0.030 Uiso 1 1 calc R . .
C12 C 0.17999(16) -0.10319(13) 0.20153(15) 0.0262(4) Uani 1 1 d . . .
H12A H 0.1581 -0.1722 0.1777 0.031 Uiso 1 1 calc R . .
C13 C 0.16165(15) -0.04343(13) 0.12844(14) 0.0257(4) Uani 1 1 d . . .
H13A H 0.1290 -0.0717 0.0546 0.031 Uiso 1 1 calc R . .
C14 C 0.19062(14) 0.05757(13) 0.16212(14) 0.0227(4) Uani 1 1 d . . .
C15 C 0.23622(15) 0.09668(12) 0.27035(14) 0.0220(4) Uani 1 1 d . . .
C16 C 0.18572(16) 0.12569(15) 0.08781(16) 0.0306(4) Uani 1 1 d . . .
H16A H 0.1458 0.1756 0.0960 0.037 Uiso 1 1 calc R . .
H16B H 0.1426 0.0883 0.0130 0.037 Uiso 1 1 calc R . .
C17 C 0.30398(15) 0.17583(13) 0.11156(14) 0.0239(4) Uani 1 1 d . . .
C18 C 0.38532(16) 0.12180(13) 0.13096(15) 0.0283(4) Uani 1 1 d . . .
H18A H 0.3659 0.0540 0.1292 0.034 Uiso 1 1 calc R . .
C19 C 0.49331(16) 0.16472(13) 0.15269(15) 0.0278(4) Uani 1 1 d . . .
H19A H 0.5477 0.1268 0.1662 0.033 Uiso 1 1 calc R . .
C20 C 0.52206(16) 0.26335(13) 0.15478(14) 0.0242(4) Uani 1 1 d . . .
H20A H 0.5962 0.2926 0.1687 0.029 Uiso 1 1 calc R . .
C21 C 0.44396(15) 0.32039(12) 0.13676(13) 0.0202(4) Uani 1 1 d . . .
C22 C 0.33565(15) 0.27568(13) 0.11659(13) 0.0199(4) Uani 1 1 d . . .
C23 C 0.47444(15) 0.42776(12) 0.13550(13) 0.0209(4) Uani 1 1 d . . .
H23A H 0.4654 0.4331 0.0642 0.025 Uiso 1 1 calc R . .
H23B H 0.4201 0.4600 0.1457 0.025 Uiso 1 1 calc R . .
C24 C 0.59260(15) 0.48223(12) 0.21899(13) 0.0190(4) Uani 1 1 d . . .
C25 C 0.68124(16) 0.49807(13) 0.19618(15) 0.0237(4) Uani 1 1 d . . .
H25A H 0.6685 0.4715 0.1269 0.028 Uiso 1 1 calc R . .
C26 C 0.78824(15) 0.55215(13) 0.27297(15) 0.0242(4) Uani 1 1 d . . .
H26A H 0.8484 0.5616 0.2565 0.029 Uiso 1 1 calc R . .
C27 C 0.80704(15) 0.59232(12) 0.37376(14) 0.0220(4) Uani 1 1 d . . .
H27A H 0.8803 0.6298 0.4258 0.026 Uiso 1 1 calc R . .
C28 C 0.72055(14) 0.57879(12) 0.40004(13) 0.0183(3) Uani 1 1 d . . .
C29 C 0.61377(14) 0.52158(12) 0.32225(13) 0.0177(3) Uani 1 1 d . . .
C30 C 0.73991(14) 0.62755(12) 0.50852(13) 0.0192(4) Uani 1 1 d . . .
H30A H 0.7953 0.6913 0.5332 0.023 Uiso 1 1 calc R . .
H30B H 0.6679 0.6404 0.5009 0.023 Uiso 1 1 calc R . .
C31 C 0.78289(14) 0.56674(12) 0.59217(13) 0.0180(3) Uani 1 1 d . . .
C32 C 0.89838(14) 0.57231(13) 0.65044(14) 0.0217(4) Uani 1 1 d . . .
H32A H 0.9499 0.6168 0.6393 0.026 Uiso 1 1 calc R . .
C33 C 0.93952(15) 0.51462(13) 0.72395(14) 0.0232(4) Uani 1 1 d . . .
H33A H 1.0186 0.5197 0.7629 0.028 Uiso 1 1 calc R . .
C34 C 0.86524(15) 0.44925(13) 0.74079(13) 0.0217(4) Uani 1 1 d . . .
H34A H 0.8940 0.4092 0.7909 0.026 Uiso 1 1 calc R . .
C35 C 0.74950(14) 0.44143(12) 0.68552(13) 0.0180(3) Uani 1 1 d . . .
C36 C 0.71050(13) 0.50126(12) 0.61204(13) 0.0164(3) Uani 1 1 d . . .
C37 C 0.66751(14) 0.36681(12) 0.69898(13) 0.0187(3) Uani 1 1 d . . .
H37A H 0.6107 0.3981 0.7055 0.022 Uiso 1 1 calc R . .
H37B H 0.7091 0.3445 0.7660 0.022 Uiso 1 1 calc R . .
C38 C 0.60692(14) 0.27867(12) 0.60613(13) 0.0172(3) Uani 1 1 d . . .
C39 C 0.65519(14) 0.25239(12) 0.54324(13) 0.0198(4) Uani 1 1 d . . .
H39A H 0.7266 0.2904 0.5584 0.024 Uiso 1 1 calc R . .
C40 C 0.60106(15) 0.17198(13) 0.45913(14) 0.0245(4) Uani 1 1 d . . .
H40A H 0.6357 0.1543 0.4179 0.029 Uiso 1 1 calc R . .
C41 C 0.49652(16) 0.11769(14) 0.43568(15) 0.0273(4) Uani 1 1 d . . .
H41A H 0.4595 0.0625 0.3779 0.033 Uiso 1 1 calc R . .
C51 C 0.07345(18) 0.82886(15) 0.81860(16) 0.0322(4) Uani 1 1 d . . .
H51A H -0.0059 0.8022 0.7791 0.039 Uiso 1 1 calc R . .
C52 C 0.1442(2) 0.77091(17) 0.87075(19) 0.0444(6) Uani 1 1 d . . .
H52A H 0.1129 0.7047 0.8663 0.053 Uiso 1 1 calc R . .
C53 C 0.2589(2) 0.8077(2) 0.92881(18) 0.0496(6) Uani 1 1 d . . .
H53A H 0.3073 0.7674 0.9640 0.060 Uiso 1 1 calc R . .
C54 C 0.3031(2) 0.9047(2) 0.93528(17) 0.0455(6) Uani 1 1 d . . .
H54A H 0.3825 0.9312 0.9759 0.055 Uiso 1 1 calc R . .
C55 C 0.23373(17) 0.96273(16) 0.88375(16) 0.0353(5) Uani 1 1 d . . .
H55A H 0.2655 1.0291 0.8893 0.042 Uiso 1 1 calc R . .
C56 C 0.11721(17) 0.92553(15) 0.82334(15) 0.0297(4) Uani 1 1 d . . .
C57 C 0.0420(2) 0.98787(17) 0.76446(18) 0.0415(5) Uani 1 1 d . . .
H57A H 0.0878 1.0533 0.7768 0.062 Uiso 1 1 calc R . .
H57B H -0.0126 0.9926 0.7901 0.062 Uiso 1 1 calc R . .
H57C H 0.0014 0.9586 0.6879 0.062 Uiso 1 1 calc R . .
C61 C 0.17842(16) 0.81861(14) 0.63024(15) 0.0275(4) Uani 1 1 d . . .
H61A H 0.2181 0.8134 0.7027 0.033 Uiso 1 1 calc R . .
C62 C 0.16345(18) 0.90881(14) 0.60617(16) 0.0311(4) Uani 1 1 d . . .
H62A H 0.1940 0.9651 0.6622 0.037 Uiso 1 1 calc R . .
C63 C 0.10455(18) 0.91743(14) 0.50151(16) 0.0314(4) Uani 1 1 d . . .
H63A H 0.0938 0.9793 0.4854 0.038 Uiso 1 1 calc R . .
C64 C 0.06114(16) 0.83560(14) 0.42005(15) 0.0289(4) Uani 1 1 d . . .
H64A H 0.0205 0.8411 0.3478 0.035 Uiso 1 1 calc R . .
C65 C 0.07701(15) 0.74547(13) 0.44403(15) 0.0250(4) Uani 1 1 d . . .
H65A H 0.0472 0.6896 0.3877 0.030 Uiso 1 1 calc R . .
C66 C 0.13589(15) 0.73552(13) 0.54936(15) 0.0240(4) Uani 1 1 d . . .
C67 C 0.15451(19) 0.63797(15) 0.57472(18) 0.0369(5) Uani 1 1 d . . .
H67A H 0.1971 0.6448 0.6523 0.055 Uiso 1 1 calc R . .
H67B H 0.1973 0.6140 0.5420 0.055 Uiso 1 1 calc R . .
H67C H 0.0813 0.5915 0.5464 0.055 Uiso 1 1 calc R . .

loop_
_atom_site_aniso_label
_atom_site_aniso_U_11
_atom_site_aniso_U_22
_atom_site_aniso_U_33
_atom_site_aniso_U_23
_atom_site_aniso_U_13
_atom_site_aniso_U_12
Ge1 0.01536(11) 0.01739(10) 0.02117(11) 0.00366(8) 0.01101(8) 0.00406(7)
Si1 0.0261(3) 0.0182(2) 0.0205(2) 0.00646(18) 0.0155(2) 0.00773(19)
Si2 0.0212(2) 0.0221(2) 0.0172(2) 0.00417(18) 0.0089(2) 0.00667(19)
O1 0.0123(6) 0.0204(6) 0.0203(6) 0.0045(5) 0.0093(5) 0.0046(4)
O2 0.0160(6) 0.0227(6) 0.0240(6) 0.0065(5) 0.0136(5) 0.0055(5)
O3 0.0211(6) 0.0221(6) 0.0204(6) 0.0067(5) 0.0144(5) 0.0077(5)
O4 0.0208(6) 0.0290(6) 0.0203(6) 0.0064(5) 0.0114(5) 0.0111(5)
O5 0.0380(8) 0.0172(6) 0.0353(7) 0.0031(5) 0.0217(6) 0.0029(5)
C1 0.0371(11) 0.0296(10) 0.0422(11) 0.0156(9) 0.0299(10) 0.0119(9)
C2 0.0375(11) 0.0251(9) 0.0276(10) 0.0090(8) 0.0174(9) 0.0143(8)
C3 0.0487(13) 0.0261(10) 0.0229(9) 0.0075(8) 0.0177(9) 0.0108(9)
C4 0.0228(10) 0.0326(10) 0.0307(10) 0.0054(8) 0.0112(8) 0.0075(8)
C5 0.0486(13) 0.0286(10) 0.0225(9) 0.0050(8) 0.0169(9) 0.0110(9)
C6 0.0284(10) 0.0266(9) 0.0240(9) 0.0071(7) 0.0124(8) 0.0095(8)
C7 0.0193(9) 0.0235(8) 0.0174(8) 0.0075(7) 0.0116(7) 0.0088(7)
C8 0.0201(9) 0.0289(9) 0.0204(9) 0.0029(7) 0.0113(8) 0.0026(7)
C9 0.0249(10) 0.0423(11) 0.0233(9) -0.0004(8) 0.0150(8) -0.0035(8)
C10 0.0184(9) 0.0277(9) 0.0215(9) 0.0026(7) 0.0111(8) -0.0004(7)
C11 0.0222(9) 0.0274(9) 0.0270(9) 0.0109(8) 0.0126(8) 0.0036(7)
C12 0.0273(10) 0.0179(9) 0.0317(10) 0.0027(7) 0.0148(8) 0.0006(7)
C13 0.0240(10) 0.0273(9) 0.0208(9) 0.0001(7) 0.0103(8) -0.0014(8)
C14 0.0165(9) 0.0255(9) 0.0261(9) 0.0088(7) 0.0102(8) 0.0029(7)
C15 0.0194(9) 0.0178(8) 0.0295(9) 0.0014(7) 0.0145(8) 0.0004(7)
C16 0.0225(10) 0.0356(11) 0.0339(10) 0.0185(9) 0.0118(9) 0.0053(8)
C17 0.0216(9) 0.0288(9) 0.0237(9) 0.0117(7) 0.0116(8) 0.0060(7)
C18 0.0295(10) 0.0231(9) 0.0343(10) 0.0117(8) 0.0156(9) 0.0077(8)
C19 0.0273(10) 0.0262(9) 0.0364(10) 0.0111(8) 0.0176(9) 0.0127(8)
C20 0.0226(9) 0.0265(9) 0.0286(9) 0.0077(7) 0.0159(8) 0.0066(7)
C21 0.0234(9) 0.0236(9) 0.0172(8) 0.0056(7) 0.0123(7) 0.0064(7)
C22 0.0222(9) 0.0257(9) 0.0167(8) 0.0079(7) 0.0114(7) 0.0093(7)
C23 0.0238(9) 0.0227(9) 0.0205(8) 0.0075(7) 0.0129(8) 0.0077(7)
C24 0.0227(9) 0.0171(8) 0.0240(9) 0.0091(7) 0.0148(8) 0.0077(7)
C25 0.0311(10) 0.0235(9) 0.0275(9) 0.0095(7) 0.0212(8) 0.0103(8)
C26 0.0250(10) 0.0255(9) 0.0351(10) 0.0123(8) 0.0229(9) 0.0093(8)
C27 0.0193(9) 0.0217(9) 0.0302(9) 0.0105(7) 0.0147(8) 0.0060(7)
C28 0.0196(9) 0.0167(8) 0.0247(9) 0.0091(7) 0.0137(8) 0.0071(7)
C29 0.0187(9) 0.0182(8) 0.0252(9) 0.0102(7) 0.0152(8) 0.0089(7)
C30 0.0179(9) 0.0176(8) 0.0256(9) 0.0050(7) 0.0135(7) 0.0033(7)
C31 0.0165(9) 0.0183(8) 0.0188(8) 0.0003(6) 0.0092(7) 0.0034(7)
C32 0.0167(9) 0.0242(9) 0.0246(9) 0.0011(7) 0.0125(8) 0.0014(7)
C33 0.0144(9) 0.0301(9) 0.0235(9) 0.0017(7) 0.0083(7) 0.0063(7)
C34 0.0215(9) 0.0250(9) 0.0193(8) 0.0057(7) 0.0090(7) 0.0093(7)
C35 0.0184(9) 0.0195(8) 0.0179(8) 0.0007(6) 0.0109(7) 0.0047(7)
C36 0.0117(8) 0.0195(8) 0.0182(8) 0.0003(6) 0.0081(7) 0.0044(6)
C37 0.0195(9) 0.0203(8) 0.0190(8) 0.0058(7) 0.0106(7) 0.0059(7)
C38 0.0190(9) 0.0189(8) 0.0171(8) 0.0078(7) 0.0095(7) 0.0083(7)
C39 0.0168(9) 0.0236(9) 0.0225(9) 0.0075(7) 0.0111(7) 0.0070(7)
C40 0.0237(9) 0.0297(10) 0.0260(9) 0.0029(7) 0.0174(8) 0.0068(8)
C41 0.0261(10) 0.0307(10) 0.0237(9) -0.0026(8) 0.0141(8) 0.0021(8)
C51 0.0306(11) 0.0368(11) 0.0333(10) 0.0055(9) 0.0205(9) 0.0039(9)
C52 0.0616(16) 0.0418(12) 0.0486(13) 0.0183(10) 0.0382(13) 0.0190(11)
C53 0.0557(16) 0.0759(18) 0.0377(12) 0.0287(12) 0.0280(12) 0.0399(14)
C54 0.0316(12) 0.0745(17) 0.0290(11) 0.0109(11) 0.0133(10) 0.0131(11)
C55 0.0309(11) 0.0444(12) 0.0280(10) 0.0020(9) 0.0163(9) 0.0002(9)
C56 0.0337(11) 0.0365(11) 0.0245(9) 0.0067(8) 0.0183(9) 0.0095(9)
C57 0.0442(13) 0.0461(13) 0.0441(12) 0.0140(10) 0.0259(11) 0.0190(11)
C61 0.0290(10) 0.0334(10) 0.0255(9) 0.0083(8) 0.0170(8) 0.0086(8)
C62 0.0413(12) 0.0272(10) 0.0307(10) 0.0026(8) 0.0237(9) 0.0061(9)
C63 0.0404(12) 0.0258(10) 0.0378(11) 0.0116(8) 0.0250(10) 0.0110(9)
C64 0.0272(10) 0.0343(10) 0.0257(9) 0.0090(8) 0.0130(8) 0.0066(8)
C65 0.0202(9) 0.0263(9) 0.0282(9) 0.0013(7) 0.0135(8) 0.0020(7)
C66 0.0199(9) 0.0274(9) 0.0318(10) 0.0080(8) 0.0174(8) 0.0074(7)
C67 0.0401(12) 0.0325(11) 0.0448(12) 0.0135(9) 0.0229(10) 0.0145(9)

loop_
_atom_type_symbol
_atom_type_description
_atom_type_scat_dispersion_real
_atom_type_scat_dispersion_imag
_atom_type_scat_source
C C 0.0181 0.0091 'International Tables Vol C Tables 4.2.6.8 and 6.1.1.4'
H H 0.0000 0.0000 'International Tables Vol C Tables 4.2.6.8 and 6.1.1.4'
O O 0.0492 0.0322 'International Tables Vol C Tables 4.2.6.8 and 6.1.1.4'
Si Si 0.2541 0.3302 'International Tables Vol C Tables 4.2.6.8 and 6.1.1.4'
Ge Ge -1.0885 0.8855 'International Tables Vol C Tables 4.2.6.8 and 6.1.1.4'

loop_
_geom_angle_atom_site_label_1
_geom_angle_atom_site_label_2
_geom_angle_atom_site_label_3
_geom_angle
_geom_angle_site_symmetry_1
_geom_angle_site_symmetry_3
_geom_angle_publ_flag
O2 Ge1 O1 87.49(5) . . ?
O2 Ge1 O1 93.17(5) . 2_666 ?
O1 Ge1 O1 73.61(5) . 2_666 ?
O3 Si1 C1 107.08(8) . . ?
O3 Si1 C2 110.25(8) . . ?
C1 Si1 C2 111.78(9) . . ?
O3 Si1 C3 108.32(8) . . ?
C1 Si1 C3 108.59(10) . . ?
C2 Si1 C3 110.68(9) . . ?
O4 Si2 C4 106.51(8) . . ?
O4 Si2 C5 109.67(8) . . ?
C4 Si2 C5 112.19(10) . . ?
O4 Si2 C6 108.19(7) . . ?
C4 Si2 C6 108.51(9) . . ?
C5 Si2 C6 111.57(9) . . ?
C36 O1 Ge1 125.09(9) 2_666 . ?
C36 O1 Ge1 126.82(10) 2_666 2_666 ?
Ge1 O1 Ge1 106.39(5) . 2_666 ?
C29 O2 Ge1 127.77(10) . . ?
C7 O3 Si1 131.71(10) . . ?
C22 O4 Si2 131.31(11) . . ?
O3 C7 C38 119.20(15) . . ?
O3 C7 C8 119.43(15) . . ?
C38 C7 C8 121.21(16) . . ?
C41 C8 C7 118.24(16) . . ?
C41 C8 C9 120.66(16) . . ?
C7 C8 C9 121.05(16) . . ?
C10 C9 C8 111.63(15) . . ?
C15 C10 C11 117.85(16) . . ?
C15 C10 C9 119.64(16) . . ?
C11 C10 C9 122.25(17) . . ?
C12 C11 C10 121.04(17) . . ?
C11 C12 C13 119.84(16) . . ?
C12 C13 C14 120.57(17) . . ?
C15 C14 C13 118.37(16) . . ?
C15 C14 C16 118.93(16) . . ?
C13 C14 C16 122.39(17) . . ?
O5 C15 C14 119.62(16) . . ?
O5 C15 C10 118.16(16) . . ?
C14 C15 C10 122.20(16) . . ?
C14 C16 C17 110.91(15) . . ?
C18 C17 C22 117.99(17) . . ?
C18 C17 C16 119.73(16) . . ?
C22 C17 C16 122.27(16) . . ?
C19 C18 C17 121.36(17) . . ?
C18 C19 C20 119.65(17) . . ?
C19 C20 C21 121.01(17) . . ?
C20 C21 C22 118.32(16) . . ?
C20 C21 C23 120.93(16) . . ?
C22 C21 C23 120.72(15) . . ?
O4 C22 C21 118.96(15) . . ?
O4 C22 C17 119.23(15) . . ?
C21 C22 C17 121.63(16) . . ?
C24 C23 C21 114.87(14) . . ?
C25 C24 C29 118.41(16) . . ?
C25 C24 C23 121.98(16) . . ?
C29 C24 C23 119.56(15) . . ?
C24 C25 C26 121.02(17) . . ?
C27 C26 C25 119.81(17) . . ?
C26 C27 C28 121.17(17) . . ?
C27 C28 C29 118.16(16) . . ?
C27 C28 C30 120.94(15) . . ?
C29 C28 C30 120.86(15) . . ?
O2 C29 C28 119.18(15) . . ?
O2 C29 C24 119.22(15) . . ?
C28 C29 C24 121.38(15) . . ?
C31 C30 C28 113.13(13) . . ?
C32 C31 C36 117.32(15) . . ?
C32 C31 C30 120.17(15) . . ?
C36 C31 C30 122.47(15) . . ?
C33 C32 C31 121.40(16) . . ?
C32 C33 C34 119.89(16) . . ?
C33 C34 C35 121.01(16) . . ?
C34 C35 C36 117.74(16) . . ?
C34 C35 C37 121.38(15) . . ?
C36 C35 C37 120.78(15) . . ?
O1 C36 C31 119.18(14) 2_666 . ?
O1 C36 C35 118.19(14) 2_666 . ?
C31 C36 C35 122.63(15) . . ?
C35 C37 C38 112.67(14) . . ?
C39 C38 C7 118.41(15) . . ?
C39 C38 C37 120.86(15) . . ?
C7 C38 C37 120.73(15) . . ?
C40 C39 C38 121.24(16) . . ?
C41 C40 C39 119.53(17) . . ?
C40 C41 C8 121.30(17) . . ?
C52 C51 C56 120.6(2) . . ?
C53 C52 C51 120.9(2) . . ?
C52 C53 C54 118.8(2) . . ?
C55 C54 C53 120.8(2) . . ?
C54 C55 C56 120.8(2) . . ?
C51 C56 C55 118.13(19) . . ?
C51 C56 C57 121.10(19) . . ?
C55 C56 C57 120.76(19) . . ?
C62 C61 C66 120.72(18) . . ?
C63 C62 C61 120.43(18) . . ?
C62 C63 C64 119.69(18) . . ?
C63 C64 C65 119.91(18) . . ?
C64 C65 C66 121.07(17) . . ?
C61 C66 C65 118.18(17) . . ?
C61 C66 C67 121.01(17) . . ?
C65 C66 C67 120.80(17) . . ?

loop_
_geom_bond_atom_site_label_1
_geom_bond_atom_site_label_2
_geom_bond_distance
_geom_bond_site_symmetry_2
_geom_bond_publ_flag
Ge1 O2 1.8282(11) . ?
Ge1 O1 1.9802(11) . ?
Ge1 O1 2.0214(11) 2_666 ?
Si1 O3 1.6576(12) . ?
Si1 C1 1.849(2) . ?
Si1 C2 1.8563(18) . ?
Si1 C3 1.8572(19) . ?
Si2 O4 1.6588(12) . ?
Si2 C4 1.848(2) . ?
Si2 C5 1.8532(19) . ?
Si2 C6 1.8550(18) . ?
O1 C36 1.3909(19) 2_666 ?
O1 Ge1 2.0214(11) 2_666 ?
O2 C29 1.362(2) . ?
O3 C7 1.378(2) . ?
O4 C22 1.382(2) . ?
O5 C15 1.383(2) . ?
C7 C38 1.395(2) . ?
C7 C8 1.402(2) . ?
C8 C41 1.395(3) . ?
C8 C9 1.519(3) . ?
C9 C10 1.513(2) . ?
C10 C15 1.389(3) . ?
C10 C11 1.391(3) . ?
C11 C12 1.385(3) . ?
C12 C13 1.385(3) . ?
C13 C14 1.390(3) . ?
C14 C15 1.390(3) . ?
C14 C16 1.507(2) . ?
C16 C17 1.521(3) . ?
C17 C18 1.394(3) . ?
C17 C22 1.397(2) . ?
C18 C19 1.378(3) . ?
C19 C20 1.385(3) . ?
C20 C21 1.392(3) . ?
C21 C22 1.396(2) . ?
C21 C23 1.518(2) . ?
C23 C24 1.507(2) . ?
C24 C25 1.387(3) . ?
C24 C29 1.405(2) . ?
C25 C26 1.388(3) . ?
C26 C27 1.386(3) . ?
C27 C28 1.391(2) . ?
C28 C29 1.403(2) . ?
C28 C30 1.519(2) . ?
C30 C31 1.514(2) . ?
C31 C32 1.394(2) . ?
C31 C36 1.396(2) . ?
C32 C33 1.381(3) . ?
C33 C34 1.387(3) . ?
C34 C35 1.389(2) . ?
C35 C36 1.399(2) . ?
C35 C37 1.510(2) . ?
C36 O1 1.3909(19) 2_666 ?
C37 C38 1.522(2) . ?
C38 C39 1.394(2) . ?
C39 C40 1.384(2) . ?
C40 C41 1.379(3) . ?
C51 C52 1.382(3) . ?
C51 C56 1.386(3) . ?
C52 C53 1.370(4) . ?
C53 C54 1.386(4) . ?
C54 C55 1.370(3) . ?
C55 C56 1.392(3) . ?
C56 C57 1.492(3) . ?
C61 C62 1.385(3) . ?
C61 C66 1.391(3) . ?
C62 C63 1.378(3) . ?
C63 C64 1.383(3) . ?
C64 C65 1.386(3) . ?
C65 C66 1.392(3) . ?
C66 C67 1.502(3) . ?
